data_2300544
loop_
_publ_author_name
'Winterer, M.'
'Delaplane, R.'
'McGreevy, R.'

_publ_section_title
;
 X-ray diffraction, neutron scattering and EXAFS spectroscopy of
 monoclinic zirconia: analysis by Rietveld refinement and reverse Monte
 Carlo simulations
;
_journal_name_full 'Journal of Applied Crystallography'
_journal_page_first 434
_journal_page_last 442
_journal_volume 35
_journal_year 2002
_chemical_formula_sum 'O2 Zr'
_chemical_name_systematic 'Zr O2'
_space_group_IT_number 14
_symmetry_space_group_name_Hall '-P 2ybc'
_symmetry_space_group_name_H-M 'P 1 21/c 1'
_cell_angle_alpha 90
_cell_angle_beta 99.164
_cell_angle_gamma 90
_cell_formula_units_Z 4
_cell_length_a 5.1487
_cell_length_b 5.2023
_cell_length_c 5.3231
_cell_volume 140.760
_citation_journal_id_ASTM JACGAR
_cod_data_source_file Winterer_JACGAR_2002_309.cif
_cod_data_source_block O2Zr1
_cod_original_cell_volume 140.7599
_cod_original_formula_sum 'O2 Zr1'
_cod_database_code 2300544

loop_
_symmetry_equiv_pos_as_xyz
x,y,z
-x,y+1/2,-z+1/2
-x,-y,-z
x,-y-1/2,z-1/2

loop_
_atom_site_label
_atom_site_type_symbol
_atom_site_fract_x
_atom_site_fract_y
_atom_site_fract_z
_atom_site_occupancy
_atom_site_U_iso_or_equiv
O2 O-2 0.449 0.7559 0.4792 1 0.0
Zr1 Zr+4 0.2762 0.0397 0.209 1 0.0
O1 O-2 0.0694 0.3315 0.3463 1 0.0
